data_1554362
loop_
_publ_author_name
'Jin, Liqun'
'Wei, Wei'
'Sun, Nan'
'Hu, Baoxiang'
'Shen, Zhenlu'
'Hu, Xinquan'

_publ_section_title
;
 Unsymmetrical CNN-palladacycles with geometry-constrained iminopyridyl
 ligands: an efficient precatalyst in Suzuki coupling for accessing
 1,1-diarylalkanes from secondary benzylic bromides
;
_journal_issue 16
_journal_name_full 'Organic Chemistry Frontiers'
_journal_page_first 2484
_journal_paper_doi 10.1039/C8QO00517F
_journal_volume 5
_journal_year 2018
_chemical_formula_sum 'C28 H31 Cl N2 O Pd'
_chemical_formula_weight 553.40
_space_group_crystal_system triclinic
_space_group_IT_number 2
_space_group_name_Hall '-P 1'
_space_group_name_H-M_alt 'P -1'
_atom_sites_solution_hydrogens geom
_audit_creation_method SHELXL-2018/3
_audit_update_record
;
2018-05-21 deposited with the CCDC.
2018-07-12 downloaded from the CCDC.
;
_cell_angle_alpha 92.400(2)
_cell_angle_beta 105.3580(10)
_cell_angle_gamma 106.8020(10)
_cell_formula_units_Z 2
_cell_length_a 10.0241(6)
_cell_length_b 11.2921(7)
_cell_length_c 11.7270(7)
_cell_measurement_reflns_used 8708
_cell_measurement_temperature 296(2)
_cell_measurement_theta_max 27.58
_cell_measurement_theta_min 2.43
_cell_volume 1215.24(13)
_computing_cell_refinement 'Bruker SAINT'
_computing_data_collection 'Bruker APEX2'
_computing_data_reduction 'Bruker SAINT'
_computing_molecular_graphics 'Bruker SHELXTL'
_computing_publication_material 'Bruker SHELXTL'
_computing_structure_refinement 'SHELXL-2018/3 (Sheldrick, 2018)'
_computing_structure_solution 'SHELXT 2014/5 (Sheldrick, 2014)'
_diffrn_ambient_temperature 296(2)
_diffrn_measured_fraction_theta_full 0.988
_diffrn_measured_fraction_theta_max 0.988
_diffrn_measurement_device_type 'Bruker APEX-II CCD'
_diffrn_measurement_method '\f and \w scans'
_diffrn_radiation_type MoK\a
_diffrn_radiation_wavelength 0.71073
_diffrn_reflns_av_R_equivalents 0.0197
_diffrn_reflns_av_unetI/netI 0.0276
_diffrn_reflns_Laue_measured_fraction_full 0.988
_diffrn_reflns_Laue_measured_fraction_max 0.988
_diffrn_reflns_limit_h_max 11
_diffrn_reflns_limit_h_min -11
_diffrn_reflns_limit_k_max 10
_diffrn_reflns_limit_k_min -13
_diffrn_reflns_limit_l_max 13
_diffrn_reflns_limit_l_min -13
_diffrn_reflns_number 8417
_diffrn_reflns_point_group_measured_fraction_full 0.988
_diffrn_reflns_point_group_measured_fraction_max 0.988
_diffrn_reflns_theta_full 25.008
_diffrn_reflns_theta_max 25.008
_diffrn_reflns_theta_min 2.425
_exptl_absorpt_coefficient_mu 0.897
_exptl_crystal_density_diffrn 1.512
_exptl_crystal_F_000 568
_exptl_crystal_size_max 0.220
_exptl_crystal_size_mid 0.170
_exptl_crystal_size_min 0.160
_refine_diff_density_max 0.613
_refine_diff_density_min -0.549
_refine_diff_density_rms 0.065
_refine_ls_extinction_method none
_refine_ls_goodness_of_fit_ref 1.063
_refine_ls_hydrogen_treatment constr
_refine_ls_matrix_type full
_refine_ls_number_parameters 303
_refine_ls_number_reflns 4224
_refine_ls_number_restraints 0
_refine_ls_restrained_S_all 1.063
_refine_ls_R_factor_all 0.0232
_refine_ls_R_factor_gt 0.0216
_refine_ls_shift/su_max 0.001
_refine_ls_shift/su_mean 0.000
_refine_ls_structure_factor_coef Fsqd
_refine_ls_weighting_details 'w=1/[\s^2^(Fo^2^)+(0.0282P)^2^+0.8662P] where P=(Fo^2^+2Fc^2^)/3'
_refine_ls_weighting_scheme calc
_refine_ls_wR_factor_gt 0.0570
_refine_ls_wR_factor_ref 0.0580
_reflns_Friedel_coverage 0.000
_reflns_number_gt 4021
_reflns_number_total 4224
_reflns_threshold_expression 'I > 2\s(I)'
_cod_data_source_file c8qo00517f2.cif
_cod_data_source_block 20180428ZLG_0m_a
_cod_database_code 1554362
_shelx_shelxl_version_number 2018/3
_shelx_space_group_comment
;
The symmetry employed for this shelxl refinement is uniquely defined
by the following loop, which should always be used as a source of
symmetry information in preference to the above space-group names.
They are only intended as comments.
;
_shelx_estimated_absorpt_t_min 0.827
_shelx_estimated_absorpt_t_max 0.870

loop_
_space_group_symop_operation_xyz
'x, y, z'
'-x, -y, -z'

loop_
_atom_site_label
_atom_site_type_symbol
_atom_site_fract_x
_atom_site_fract_y
_atom_site_fract_z
_atom_site_U_iso_or_equiv
_atom_site_adp_type
_atom_site_occupancy
_atom_site_site_symmetry_order
_atom_site_calc_flag
_atom_site_refinement_flags_posn
_atom_site_refinement_flags_adp
C28 C -0.1065(2) 0.0697(2) -0.1171(2) 0.0230(5) Uani 1 1 d . .
H28A H -0.136285 0.077947 -0.046587 0.034 Uiso 1 1 calc R U
H28B H -0.146164 -0.015606 -0.153393 0.034 Uiso 1 1 calc R U
H28C H -0.141467 0.121999 -0.172251 0.034 Uiso 1 1 calc R U
C4 C 0.1251(2) 0.22317(19) -0.02566(18) 0.0173(4) Uani 1 1 d . .
C3 C 0.0630(2) 0.31252(19) 0.00044(18) 0.0176(4) Uani 1 1 d . .
H3 H -0.037561 0.295134 -0.023863 0.021 Uiso 1 1 calc R U
C2 C 0.1526(2) 0.42851(19) 0.06337(18) 0.0172(4) Uani 1 1 d . .
H2 H 0.109949 0.487430 0.080642 0.021 Uiso 1 1 calc R U
C1 C 0.3036(2) 0.45850(18) 0.10096(17) 0.0149(4) Uani 1 1 d . .
C6 C 0.3639(2) 0.36619(18) 0.07174(17) 0.0147(4) Uani 1 1 d . .
C5 C 0.2762(2) 0.25020(18) 0.00975(18) 0.0164(4) Uani 1 1 d . .
H5 H 0.317959 0.190866 -0.008029 0.020 Uiso 1 1 calc R U
C7 C 0.5240(2) 0.40025(18) 0.11578(17) 0.0141(4) Uani 1 1 d . .
C8 C 0.6166(2) 0.33327(18) 0.10090(17) 0.0165(4) Uani 1 1 d . .
H8 H 0.579083 0.256125 0.053875 0.020 Uiso 1 1 calc R U
C9 C 0.7647(2) 0.38213(19) 0.15646(18) 0.0178(4) Uani 1 1 d . .
H9 H 0.826141 0.337051 0.146896 0.021 Uiso 1 1 calc R U
C10 C 0.8234(2) 0.49920(19) 0.22728(18) 0.0158(4) Uani 1 1 d . .
C11 C 0.9823(2) 0.5559(2) 0.29313(19) 0.0207(4) Uani 1 1 d . .
H11A H 1.032672 0.601843 0.240757 0.025 Uiso 1 1 calc R U
H11B H 1.024215 0.490088 0.316662 0.025 Uiso 1 1 calc R U
C12 C 1.0038(2) 0.6437(2) 0.4040(2) 0.0213(4) Uani 1 1 d . .
H12A H 1.107065 0.684105 0.440967 0.026 Uiso 1 1 calc R U
H12B H 0.964743 0.595596 0.460948 0.026 Uiso 1 1 calc R U
C13 C 0.9283(2) 0.74350(19) 0.37328(19) 0.0177(4) Uani 1 1 d . .
H13A H 0.939821 0.794514 0.446018 0.021 Uiso 1 1 calc R U
H13B H 0.974216 0.797262 0.322973 0.021 Uiso 1 1 calc R U
C14 C 0.7682(2) 0.68520(18) 0.30959(17) 0.0135(4) Uani 1 1 d . .
C15 C 0.7270(2) 0.56320(18) 0.23562(17) 0.0137(4) Uani 1 1 d . .
C16 C 0.6852(2) 0.83746(18) 0.39457(17) 0.0134(4) Uani 1 1 d . .
C17 C 0.7306(2) 0.95722(18) 0.36285(18) 0.0150(4) Uani 1 1 d . .
C18 C 0.7334(2) 1.05687(19) 0.43943(18) 0.0186(4) Uani 1 1 d . .
H18 H 0.761837 1.137364 0.419552 0.022 Uiso 1 1 calc R U
C19 C 0.6953(2) 1.0391(2) 0.54372(19) 0.0210(4) Uani 1 1 d . .
H19 H 0.699177 1.106838 0.593768 0.025 Uiso 1 1 calc R U
C20 C 0.6512(2) 0.9191(2) 0.57311(18) 0.0196(4) Uani 1 1 d . .
H20 H 0.627126 0.907298 0.644049 0.024 Uiso 1 1 calc R U
C21 C 0.6421(2) 0.81599(19) 0.49873(18) 0.0161(4) Uani 1 1 d . .
C25 C 0.5889(2) 0.68489(19) 0.53053(18) 0.0192(4) Uani 1 1 d . .
H25 H 0.557595 0.626960 0.457016 0.023 Uiso 1 1 calc R U
C27 C 0.7138(3) 0.6530(2) 0.6177(2) 0.0307(5) Uani 1 1 d . .
H27A H 0.793611 0.664643 0.584298 0.046 Uiso 1 1 calc R U
H27B H 0.680574 0.567749 0.631688 0.046 Uiso 1 1 calc R U
H27C H 0.745169 0.706754 0.691764 0.046 Uiso 1 1 calc R U
C26 C 0.4575(3) 0.6654(2) 0.5792(2) 0.0305(5) Uani 1 1 d . .
H26A H 0.486318 0.717038 0.654178 0.046 Uiso 1 1 calc R U
H26B H 0.421917 0.579429 0.590405 0.046 Uiso 1 1 calc R U
H26C H 0.382021 0.687430 0.523568 0.046 Uiso 1 1 calc R U
C22 C 0.7668(2) 0.98170(19) 0.24644(18) 0.0190(4) Uani 1 1 d . .
H22 H 0.779808 0.905963 0.213568 0.023 Uiso 1 1 calc R U
C23 C 0.6390(3) 1.0070(2) 0.1568(2) 0.0286(5) Uani 1 1 d . .
H23A H 0.552989 0.936598 0.143603 0.043 Uiso 1 1 calc R U
H23B H 0.661354 1.020337 0.082712 0.043 Uiso 1 1 calc R U
H23C H 0.622542 1.079844 0.187807 0.043 Uiso 1 1 calc R U
C24 C 0.9092(3) 1.0889(2) 0.2652(2) 0.0279(5) Uani 1 1 d . .
H24A H 0.898588 1.164709 0.296099 0.042 Uiso 1 1 calc R U
H24B H 0.930557 1.099082 0.190449 0.042 Uiso 1 1 calc R U
H24C H 0.987212 1.069939 0.320793 0.042 Uiso 1 1 calc R U
Cl1 Cl 0.30617(6) 0.72555(5) 0.21898(5) 0.02649(13) Uani 1 1 d . .
N1 N 0.58285(18) 0.51340(15) 0.18173(14) 0.0123(3) Uani 1 1 d . .
N2 N 0.66390(18) 0.72811(15) 0.31428(14) 0.0134(3) Uani 1 1 d . .
O1 O 0.04837(16) 0.10640(13) -0.08599(14) 0.0220(3) Uani 1 1 d . .
Pd1 Pd 0.45381(2) 0.60858(2) 0.20157(2) 0.01215(6) Uani 1 1 d . .

loop_
_atom_site_aniso_label
_atom_site_aniso_U_11
_atom_site_aniso_U_22
_atom_site_aniso_U_33
_atom_site_aniso_U_23
_atom_site_aniso_U_13
_atom_site_aniso_U_12
C28 0.0190(10) 0.0172(11) 0.0250(12) -0.0025(9) 0.0003(9) 0.0004(8)
C4 0.0222(10) 0.0119(10) 0.0140(10) -0.0009(8) 0.0044(8) 0.0008(8)
C3 0.0164(10) 0.0184(11) 0.0162(10) -0.0002(8) 0.0040(8) 0.0035(8)
C2 0.0184(10) 0.0162(10) 0.0167(10) -0.0015(8) 0.0049(8) 0.0054(8)
C1 0.0196(10) 0.0125(10) 0.0105(9) 0.0002(7) 0.0038(8) 0.0024(8)
C6 0.0183(10) 0.0142(10) 0.0109(9) 0.0017(7) 0.0047(8) 0.0037(8)
C5 0.0220(10) 0.0119(10) 0.0146(10) -0.0011(8) 0.0058(8) 0.0041(8)
C7 0.0196(10) 0.0102(9) 0.0105(9) 0.0007(7) 0.0043(8) 0.0020(8)
C8 0.0216(10) 0.0123(10) 0.0149(10) -0.0014(8) 0.0056(8) 0.0047(8)
C9 0.0235(11) 0.0141(10) 0.0191(10) 0.0013(8) 0.0088(9) 0.0086(8)
C10 0.0175(10) 0.0158(10) 0.0148(10) 0.0023(8) 0.0059(8) 0.0049(8)
C11 0.0170(10) 0.0187(11) 0.0260(11) -0.0025(9) 0.0048(9) 0.0069(8)
C12 0.0161(10) 0.0202(11) 0.0235(11) -0.0037(9) -0.0002(9) 0.0058(8)
C13 0.0148(10) 0.0138(10) 0.0204(11) -0.0038(8) 0.0023(8) 0.0017(8)
C14 0.0160(10) 0.0107(9) 0.0126(9) 0.0019(7) 0.0042(8) 0.0022(8)
C15 0.0164(10) 0.0114(9) 0.0115(9) 0.0003(7) 0.0040(8) 0.0016(8)
C16 0.0124(9) 0.0119(10) 0.0126(9) -0.0041(7) 0.0002(7) 0.0027(7)
C17 0.0142(9) 0.0127(10) 0.0155(10) -0.0019(8) 0.0022(8) 0.0027(8)
C18 0.0214(10) 0.0105(10) 0.0204(11) -0.0025(8) 0.0041(9) 0.0020(8)
C19 0.0223(10) 0.0160(10) 0.0204(11) -0.0092(8) 0.0032(9) 0.0039(8)
C20 0.0211(10) 0.0230(11) 0.0136(10) -0.0020(8) 0.0055(8) 0.0053(9)
C21 0.0147(9) 0.0169(10) 0.0146(10) -0.0001(8) 0.0023(8) 0.0041(8)
C25 0.0244(11) 0.0165(10) 0.0156(10) 0.0011(8) 0.0066(9) 0.0039(8)
C27 0.0324(13) 0.0248(12) 0.0327(13) 0.0110(10) 0.0062(11) 0.0076(10)
C26 0.0348(13) 0.0232(12) 0.0380(14) 0.0070(10) 0.0216(11) 0.0053(10)
C22 0.0256(11) 0.0119(10) 0.0191(11) 0.0009(8) 0.0079(9) 0.0041(8)
C23 0.0393(13) 0.0276(13) 0.0203(11) 0.0047(9) 0.0075(10) 0.0135(11)
C24 0.0360(13) 0.0188(11) 0.0281(12) 0.0007(9) 0.0168(10) 0.0009(10)
Cl1 0.0171(2) 0.0204(3) 0.0384(3) -0.0122(2) 0.0027(2) 0.0075(2)
N1 0.0159(8) 0.0109(8) 0.0099(8) 0.0008(6) 0.0047(6) 0.0030(6)
N2 0.0173(8) 0.0101(8) 0.0122(8) -0.0002(6) 0.0046(7) 0.0035(7)
O1 0.0186(7) 0.0143(7) 0.0273(8) -0.0062(6) 0.0037(6) 0.0004(6)
Pd1 0.01330(9) 0.00943(9) 0.01229(9) -0.00247(6) 0.00291(6) 0.00261(6)

loop_
_atom_type_symbol
_atom_type_description
_atom_type_scat_dispersion_real
_atom_type_scat_dispersion_imag
_atom_type_scat_source
C C 0.0033 0.0016 'International Tables Vol C Tables 4.2.6.8 and 6.1.1.4'
H H 0.0000 0.0000 'International Tables Vol C Tables 4.2.6.8 and 6.1.1.4'
Cl Cl 0.1484 0.1585 'International Tables Vol C Tables 4.2.6.8 and 6.1.1.4'
N N 0.0061 0.0033 'International Tables Vol C Tables 4.2.6.8 and 6.1.1.4'
O O 0.0106 0.0060 'International Tables Vol C Tables 4.2.6.8 and 6.1.1.4'
Pd Pd -0.9988 1.0072 'International Tables Vol C Tables 4.2.6.8 and 6.1.1.4'

loop_
_geom_angle_atom_site_label_1
_geom_angle_atom_site_label_2
_geom_angle_atom_site_label_3
_geom_angle
O1 C28 H28A 109.5
O1 C28 H28B 109.5
H28A C28 H28B 109.5
O1 C28 H28C 109.5
H28A C28 H28C 109.5
H28B C28 H28C 109.5
O1 C4 C3 124.79(19)
O1 C4 C5 115.25(18)
C3 C4 C5 119.96(19)
C4 C3 C2 119.68(19)
C4 C3 H3 120.2
C2 C3 H3 120.2
C1 C2 C3 122.00(19)
C1 C2 H2 119.0
C3 C2 H2 119.0
C2 C1 C6 117.08(18)
C2 C1 Pd1 130.27(15)
C6 C1 Pd1 112.49(14)
C5 C6 C1 121.55(18)
C5 C6 C7 122.94(18)
C1 C6 C7 115.46(17)
C6 C5 C4 119.72(19)
C6 C5 H5 120.1
C4 C5 H5 120.1
N1 C7 C8 118.49(18)
N1 C7 C6 111.49(17)
C8 C7 C6 130.01(18)
C9 C8 C7 119.68(18)
C9 C8 H8 120.2
C7 C8 H8 120.2
C8 C9 C10 120.89(18)
C8 C9 H9 119.6
C10 C9 H9 119.6
C15 C10 C9 116.86(18)
C15 C10 C11 119.51(18)
C9 C10 C11 123.63(18)
C10 C11 C12 111.04(17)
C10 C11 H11A 109.4
C12 C11 H11A 109.4
C10 C11 H11B 109.4
C12 C11 H11B 109.4
H11A C11 H11B 108.0
C11 C12 C13 111.72(18)
C11 C12 H12A 109.3
C13 C12 H12A 109.3
C11 C12 H12B 109.3
C13 C12 H12B 109.3
H12A C12 H12B 107.9
C14 C13 C12 111.34(16)
C14 C13 H13A 109.4
C12 C13 H13A 109.4
C14 C13 H13B 109.4
C12 C13 H13B 109.4
H13A C13 H13B 108.0
N2 C14 C15 116.66(17)
N2 C14 C13 127.33(18)
C15 C14 C13 115.99(17)
N1 C15 C10 121.31(18)
N1 C15 C14 114.14(17)
C10 C15 C14 124.39(18)
C17 C16 C21 121.97(18)
C17 C16 N2 121.06(17)
C21 C16 N2 116.58(17)
C16 C17 C18 117.53(18)
C16 C17 C22 122.83(18)
C18 C17 C22 119.52(18)
C19 C18 C17 121.83(19)
C19 C18 H18 119.1
C17 C18 H18 119.1
C18 C19 C20 119.34(19)
C18 C19 H19 120.3
C20 C19 H19 120.3
C19 C20 C21 121.41(19)
C19 C20 H20 119.3
C21 C20 H20 119.3
C20 C21 C16 117.86(18)
C20 C21 C25 120.65(18)
C16 C21 C25 121.48(18)
C21 C25 C26 112.54(18)
C21 C25 C27 110.50(18)
C26 C25 C27 111.36(19)
C21 C25 H25 107.4
C26 C25 H25 107.4
C27 C25 H25 107.4
C25 C27 H27A 109.5
C25 C27 H27B 109.5
H27A C27 H27B 109.5
C25 C27 H27C 109.5
H27A C27 H27C 109.5
H27B C27 H27C 109.5
C25 C26 H26A 109.5
C25 C26 H26B 109.5
H26A C26 H26B 109.5
C25 C26 H26C 109.5
H26A C26 H26C 109.5
H26B C26 H26C 109.5
C17 C22 C23 109.76(17)
C17 C22 C24 111.95(17)
C23 C22 C24 111.41(18)
C17 C22 H22 107.9
C23 C22 H22 107.9
C24 C22 H22 107.9
C22 C23 H23A 109.5
C22 C23 H23B 109.5
H23A C23 H23B 109.5
C22 C23 H23C 109.5
H23A C23 H23C 109.5
H23B C23 H23C 109.5
C22 C24 H24A 109.5
C22 C24 H24B 109.5
H24A C24 H24B 109.5
C22 C24 H24C 109.5
H24A C24 H24C 109.5
H24B C24 H24C 109.5
C7 N1 C15 122.71(17)
C7 N1 Pd1 118.70(13)
C15 N1 Pd1 118.59(13)
C14 N2 C16 122.69(16)
C14 N2 Pd1 112.19(13)
C16 N2 Pd1 124.88(12)
C4 O1 C28 118.02(16)
N1 Pd1 C1 81.79(7)
N1 Pd1 N2 78.27(6)
C1 Pd1 N2 159.62(7)
N1 Pd1 Cl1 177.48(5)
C1 Pd1 Cl1 98.87(6)
N2 Pd1 Cl1 101.23(4)

loop_
_geom_bond_atom_site_label_1
_geom_bond_atom_site_label_2
_geom_bond_distance
C28 O1 1.425(3)
C28 H28A 0.9600
C28 H28B 0.9600
C28 H28C 0.9600
C4 O1 1.370(2)
C4 C3 1.392(3)
C4 C5 1.395(3)
C3 C2 1.398(3)
C3 H3 0.9300
C2 C1 1.392(3)
C2 H2 0.9300
C1 C6 1.419(3)
C1 Pd1 1.987(2)
C6 C5 1.390(3)
C6 C7 1.476(3)
C5 H5 0.9300
C7 N1 1.349(3)
C7 C8 1.394(3)
C8 C9 1.384(3)
C8 H8 0.9300
C9 C10 1.408(3)
C9 H9 0.9300
C10 C15 1.384(3)
C10 C11 1.503(3)
C11 C12 1.530(3)
C11 H11A 0.9700
C11 H11B 0.9700
C12 C13 1.534(3)
C12 H12A 0.9700
C12 H12B 0.9700
C13 C14 1.510(3)
C13 H13A 0.9700
C13 H13B 0.9700
C14 N2 1.285(3)
C14 C15 1.484(3)
C15 N1 1.349(3)
C16 C17 1.396(3)
C16 C21 1.407(3)
C16 N2 1.449(2)
C17 C18 1.399(3)
C17 C22 1.519(3)
C18 C19 1.381(3)
C18 H18 0.9300
C19 C20 1.387(3)
C19 H19 0.9300
C20 C21 1.392(3)
C20 H20 0.9300
C21 C25 1.520(3)
C25 C26 1.533(3)
C25 C27 1.534(3)
C25 H25 0.9800
C27 H27A 0.9600
C27 H27B 0.9600
C27 H27C 0.9600
C26 H26A 0.9600
C26 H26B 0.9600
C26 H26C 0.9600
C22 C23 1.534(3)
C22 C24 1.537(3)
C22 H22 0.9800
C23 H23A 0.9600
C23 H23B 0.9600
C23 H23C 0.9600
C24 H24A 0.9600
C24 H24B 0.9600
C24 H24C 0.9600
Cl1 Pd1 2.2901(5)
N1 Pd1 1.9557(16)
N2 Pd1 2.1764(16)
